data_1531307
loop_
_publ_author_name
'Doi, Y.'
'Hinatsu, Y.'
'Wakeshima, M.'
'Tobo, A.'
'Ohoyama, K.'
'Yamaguchi, Y.'

_publ_section_title
;
 Magnetic and calorimetric studies on 6H-perovskite Ba3 Tb Ru2 O9
;
_journal_name_full 'Journal of Alloys Compd.'
_journal_page_first 166
_journal_page_last 169
_journal_volume 344
_journal_year 2002
_chemical_formula_sum 'Ba3 O9 Ru2 Tb'
_chemical_name_systematic 'Ba3 Tb (Ru2 O9)'
_space_group_IT_number 194
_symmetry_space_group_name_Hall '-P 6c 2c'
_symmetry_space_group_name_H-M 'P 63/m m c'
_cell_angle_alpha 90
_cell_angle_beta 90
_cell_angle_gamma 120
_cell_formula_units_Z 2
_cell_length_a 5.8365
_cell_length_b 5.8365
_cell_length_c 14.4257
_cell_volume 425.571
_citation_journal_id_ASTM JALCEU
_cod_data_source_file Doi_JALCEU_2002_533.cif
_cod_data_source_block Ba3O9Ru2Tb1
_cod_original_cell_volume 425.5715
_cod_original_formula_sum 'Ba3 O9 Ru2 Tb1'
_cod_database_code 1531307

loop_
_symmetry_equiv_pos_as_xyz
x,y,z
x-y,x,z+1/2
-y,x-y,z
-x,-y,z+1/2
-x+y,-x,z
y,-x+y,z+1/2
-y,-x,-z+1/2
x-y,-y,-z
x,x-y,-z+1/2
y,x,-z
-x+y,y,-z+1/2
-x,-x+y,-z
-x,-y,-z
-x+y,-x,-z-1/2
y,-x+y,-z
x,y,-z-1/2
x-y,x,-z
-y,x-y,-z-1/2
y,x,z-1/2
-x+y,y,z
-x,-x+y,z-1/2
-y,-x,z
x-y,-y,z-1/2
x,x-y,z

loop_
_atom_site_label
_atom_site_type_symbol
_atom_site_fract_x
_atom_site_fract_y
_atom_site_fract_z
_atom_site_occupancy
_atom_site_U_iso_or_equiv
Ru1 Ru+4 0.3333 0.6667 0.1636 1 0.0
Ba1 Ba+2 0 0 0.25 1 0.0
Ba2 Ba+2 0.3333 0.6667 0.9066 1 0.0
O1 O-2 0.4883 0.9766 0.25 1 0.0
O2 O-2 0.1727 0.3454 0.4151 1 0.0
Tb1 Tb+4 0 0 0 1 0.0
